data_7032133
loop_
_publ_author_name
'Smirnov, Andrey S.'
'Butukhanova, Ekaterina S.'
'Bokach, Nadezhda A.'
'Starova, Galina L.'
'Gurzhiy, Vladislav V.'
'Kuznetsov, Maxim L.'
'Kukushkin, Vadim Yu'

_publ_section_title
;
 Novel (cyanamide)Zn(II) complexes and zinc(ii)-mediated hydration of the
 cyanamide ligands.
;
_journal_issue 42
_journal_name_full 'Dalton transactions (Cambridge, England : 2003)'
_journal_page_first 15798
_journal_page_last 15811
_journal_paper_doi 10.1039/c4dt01812e
_journal_volume 43
_journal_year 2014
_chemical_formula_moiety 'C52 H44 N8 O2 Zn, Cl6 Zn2'
_chemical_formula_sum 'C52 H44 Cl6 N8 O2 Zn3'
_chemical_formula_weight 1221.82
_chemical_name_systematic
;
 ?
;
_space_group_crystal_system monoclinic
_space_group_IT_number 14
_space_group_name_Hall '-P 2yn'
_space_group_name_H-M_alt 'P 1 21/n 1'
_symmetry_space_group_name_Hall '-P 2yn'
_symmetry_space_group_name_H-M 'P 1 21/n 1'
_atom_sites_solution_hydrogens mixed
_audit_creation_date 2014-01-15
_audit_creation_method
;
Olex2 1.2
(compiled 2013.12.10 svn.r2850 for OlexSys, GUI svn.r4736)
;
_cell_angle_alpha 90
_cell_angle_beta 96.116(3)
_cell_angle_gamma 90
_cell_formula_units_Z 2
_cell_length_a 9.9007(3)
_cell_length_b 25.2926(8)
_cell_length_c 10.9442(3)
_cell_measurement_reflns_used 5216
_cell_measurement_temperature 100(2)
_cell_measurement_theta_max 28.6980
_cell_measurement_theta_min 2.6220
_cell_volume 2724.99(14)
_computing_cell_refinement
;
CrysAlisPro, Agilent Technologies,
Version 1.171.36.32 (release 02-08-2013 CrysAlis171 .NET)
(compiled Aug  2 2013,16:46:58)
;
_computing_data_collection
;
CrysAlisPro, Agilent Technologies,
Version 1.171.36.32 (release 02-08-2013 CrysAlis171 .NET)
(compiled Aug  2 2013,16:46:58)
;
_computing_data_reduction
;
CrysAlisPro, Agilent Technologies,
Version 1.171.36.32 (release 02-08-2013 CrysAlis171 .NET)
(compiled Aug  2 2013,16:46:58)
;
_computing_molecular_graphics 'Olex2 (Dolomanov et al., 2009)'
_computing_publication_material 'Olex2 (Dolomanov et al., 2009)'
_computing_structure_refinement 'ShelXL (Sheldrick, 2008)'
_diffrn_ambient_temperature 100(2)
_diffrn_detector_area_resol_mean 16.2096
_diffrn_measured_fraction_theta_full 0.998
_diffrn_measured_fraction_theta_max 0.998
_diffrn_measurement_device_type 'Xcalibur, Eos'
_diffrn_measurement_method '\w scans'
_diffrn_orient_matrix_UB_11 0.0687431000
_diffrn_orient_matrix_UB_12 0.0049409000
_diffrn_orient_matrix_UB_13 0.0222634000
_diffrn_orient_matrix_UB_21 -0.0216063000
_diffrn_orient_matrix_UB_22 0.0159909000
_diffrn_orient_matrix_UB_23 0.0475793000
_diffrn_orient_matrix_UB_31 -0.0001625000
_diffrn_orient_matrix_UB_32 -0.0225238000
_diffrn_orient_matrix_UB_33 0.0385001000
_diffrn_radiation_monochromator graphite
_diffrn_radiation_type MoK\a
_diffrn_radiation_wavelength 0.71073
_diffrn_reflns_av_R_equivalents 0.0235
_diffrn_reflns_av_unetI/netI 0.0315
_diffrn_reflns_Laue_measured_fraction_full 0.998
_diffrn_reflns_Laue_measured_fraction_max 0.976
_diffrn_reflns_limit_h_max 12
_diffrn_reflns_limit_h_min -11
_diffrn_reflns_limit_k_max 32
_diffrn_reflns_limit_k_min -32
_diffrn_reflns_limit_l_max 13
_diffrn_reflns_limit_l_min -12
_diffrn_reflns_number 16137
_diffrn_reflns_point_group_measured_fraction_full 0.998
_diffrn_reflns_point_group_measured_fraction_max 0.976
_diffrn_reflns_theta_full 25.242
_diffrn_reflns_theta_max 27.490
_diffrn_reflns_theta_min 2.622
_diffrn_source 'Enhance (Mo) X-ray Source'
_exptl_absorpt_coefficient_mu 1.651
_exptl_absorpt_correction_T_max 1.00000
_exptl_absorpt_correction_T_min 0.89327
_exptl_absorpt_correction_type multi-scan
_exptl_absorpt_process_details
;
CrysAlisPro, Agilent Technologies,
Version 1.171.36.32 (release 02-08-2013 CrysAlis171 .NET)
(compiled Aug  2 2013,16:46:58)
Empirical absorption correction using spherical harmonics,
 implemented in SCALE3 ABSPACK scaling algorithm.
;
_exptl_crystal_colour 'translucent colorless'
_exptl_crystal_density_diffrn 1.489
_exptl_crystal_description prism
_exptl_crystal_F_000 1240
_exptl_crystal_size_max 0.35
_exptl_crystal_size_mid 0.28
_exptl_crystal_size_min 0.19
_refine_diff_density_max 0.360
_refine_diff_density_min -0.351
_refine_diff_density_rms 0.066
_refine_ls_extinction_method none
_refine_ls_goodness_of_fit_ref 1.073
_refine_ls_hydrogen_treatment mixed
_refine_ls_matrix_type full
_refine_ls_number_parameters 330
_refine_ls_number_reflns 6107
_refine_ls_number_restraints 0
_refine_ls_restrained_S_all 1.073
_refine_ls_R_factor_all 0.0443
_refine_ls_R_factor_gt 0.0323
_refine_ls_shift/su_max 0.000
_refine_ls_shift/su_mean 0.000
_refine_ls_structure_factor_coef Fsqd
_refine_ls_weighting_details 'w=1/[\s^2^(Fo^2^)+(0.0213P)^2^+1.9045P] where P=(Fo^2^+2Fc^2^)/3'
_refine_ls_weighting_scheme calc
_refine_ls_wR_factor_gt 0.0655
_refine_ls_wR_factor_ref 0.0706
_reflns_Friedel_coverage 0.000
_reflns_number_gt 4976
_reflns_number_total 6107
_reflns_threshold_expression 'I > 2\s(I)'
_cod_data_source_file c4dt01812e2.cif
_cod_data_source_block sas_44
_cod_depositor_comments 'Adding full bibliography for 7032128--7032141.cif.'
_cod_original_cell_volume 2724.99(13)
_cod_database_code 7032133
_shelxl_version_number 2013-4
_shelx_space_group_comment
;
The symmetry employed for this shelxl refinement is uniquely defined
by the following loop, which should always be used as a source of
symmetry information in preference to the above space-group names.
They are only intended as comments.
;
_reflns_odcompleteness_completeness 99.84
_reflns_odcompleteness_iscentric 1
_reflns_odcompleteness_theta 26.32
_olex2_refinement_description
;
1. Fixed Uiso
 At 1.2 times of:
  All C(H) groups
2.a Aromatic/amide H refined with riding coordinates:
 C7(H7), C23(H23), C9(H9), C22(H22), C11(H11), C13(H13), C25(H25), C19(H19),
 C5(H5), C10(H10), C12(H12), C4(H4), C17(H17), C6(H6), C18(H18), C24(H24),
 C3(H3), C20(H20), C16(H16), C26(H26)
;

loop_
_space_group_symop_operation_xyz
'x, y, z'
'-x+1/2, y+1/2, -z+1/2'
'-x, -y, -z'
'x-1/2, -y-1/2, z-1/2'

loop_
_atom_site_label
_atom_site_type_symbol
_atom_site_fract_x
_atom_site_fract_y
_atom_site_fract_z
_atom_site_U_iso_or_equiv
_atom_site_adp_type
_atom_site_occupancy
_atom_site_site_symmetry_order
_atom_site_calc_flag
_atom_site_refinement_flags_posn
_atom_site_refinement_flags_adp
_atom_site_refinement_flags_occupancy
Zn1 Zn 0.5000 0.5000 1.0000 0.01102(8) Uani 1 2 d S T P
Zn2 Zn 0.49292(2) 0.56380(2) 0.49901(2) 0.01404(7) Uani 1 1 d . . .
Cl1 Cl 0.51521(5) 0.60473(2) 0.32325(5) 0.01613(11) Uani 1 1 d . . .
Cl2 Cl 0.67235(5) 0.50329(2) 0.53423(5) 0.01788(11) Uani 1 1 d . . .
N4 N 0.77375(16) 0.62781(7) 0.87029(17) 0.0144(4) Uani 1 1 d . . .
N1 N 0.63921(17) 0.43960(7) 0.96263(17) 0.0165(4) Uani 1 1 d . . .
C7 C 0.8303(2) 0.27303(9) 0.9312(2) 0.0220(5) Uani 1 1 d . . .
H7 H 0.8467 0.2719 0.8492 0.026 Uiso 1 1 calc R . .
N2 N 0.79749(16) 0.36880(7) 0.91467(17) 0.0152(4) Uani 1 1 d . . .
C15 C 0.8860(2) 0.60883(8) 0.8077(2) 0.0154(4) Uani 1 1 d . . .
N3 N 0.63953(17) 0.55940(7) 0.96325(18) 0.0187(4) Uani 1 1 d . . .
C1 C 0.7119(2) 0.40662(8) 0.94008(19) 0.0146(4) Uani 1 1 d . . .
C2 C 0.79898(19) 0.32055(8) 0.9854(2) 0.0156(4) Uani 1 1 d . . .
C23 C 0.8115(2) 0.77350(9) 0.8952(2) 0.0216(5) Uani 1 1 d . . .
H23 H 0.8775 0.7992 0.8887 0.026 Uiso 1 1 calc R . .
C9 C 1.0298(2) 0.36093(9) 0.8582(2) 0.0186(5) Uani 1 1 d . . .
H9 H 1.0493 0.3360 0.9200 0.022 Uiso 1 1 calc R . .
C22 C 0.8416(2) 0.72090(8) 0.8765(2) 0.0166(4) Uani 1 1 d . . .
H22 H 0.9277 0.7111 0.8582 0.020 Uiso 1 1 calc R . .
C11 C 1.1014(2) 0.41391(9) 0.6938(2) 0.0222(5) Uani 1 1 d . . .
H11 H 1.1687 0.4243 0.6458 0.027 Uiso 1 1 calc R . .
C13 C 0.8705(2) 0.41967(8) 0.7444(2) 0.0166(4) Uani 1 1 d . . .
H13 H 0.7838 0.4340 0.7305 0.020 Uiso 1 1 calc R . .
C8 C 0.9008(2) 0.38249(8) 0.83664(19) 0.0143(4) Uani 1 1 d . . .
C25 C 0.5856(2) 0.75010(10) 0.9319(3) 0.0288(6) Uani 1 1 d . . .
H25 H 0.4998 0.7599 0.9510 0.035 Uiso 1 1 calc R . .
C19 C 1.0114(3) 0.60911(11) 0.6346(3) 0.0336(6) Uani 1 1 d . . .
H19 H 1.0265 0.6225 0.5581 0.040 Uiso 1 1 calc R . .
C5 C 0.8083(2) 0.22899(10) 1.1223(3) 0.0316(6) Uani 1 1 d . . .
H5 H 0.8124 0.1982 1.1689 0.038 Uiso 1 1 calc R . .
C14 C 0.7004(2) 0.59163(8) 0.9194(2) 0.0155(4) Uani 1 1 d . . .
C10 C 1.1294(2) 0.37713(9) 0.7866(2) 0.0221(5) Uani 1 1 d . . .
H10 H 1.2164 0.3630 0.8011 0.027 Uiso 1 1 calc R . .
C12 C 0.9715(2) 0.43510(9) 0.6733(2) 0.0201(5) Uani 1 1 d . . .
H12 H 0.9520 0.4599 0.6112 0.024 Uiso 1 1 calc R . .
C4 C 0.7736(2) 0.27619(10) 1.1742(2) 0.0281(6) Uani 1 1 d . . .
H4 H 0.7524 0.2769 1.2549 0.034 Uiso 1 1 calc R . .
C17 C 1.0744(2) 0.54991(10) 0.8014(3) 0.0289(6) Uani 1 1 d . . .
H17 H 1.1302 0.5232 0.8367 0.035 Uiso 1 1 calc R . .
C21 C 0.7424(2) 0.68300(8) 0.8851(2) 0.0147(4) Uani 1 1 d . . .
C6 C 0.8366(2) 0.22728(9) 1.0019(3) 0.0275(6) Uani 1 1 d . . .
H6 H 0.8601 0.1954 0.9677 0.033 Uiso 1 1 calc R . .
C18 C 1.0957(2) 0.56994(10) 0.6879(3) 0.0339(7) Uani 1 1 d . . .
H18 H 1.1667 0.5571 0.6472 0.041 Uiso 1 1 calc R . .
C24 C 0.6838(2) 0.78822(9) 0.9237(2) 0.0260(5) Uani 1 1 d . . .
H24 H 0.6644 0.8236 0.9371 0.031 Uiso 1 1 calc R . .
C3 C 0.7704(2) 0.32262(9) 1.1062(2) 0.0192(5) Uani 1 1 d . . .
H3 H 0.7492 0.3546 1.1414 0.023 Uiso 1 1 calc R . .
C20 C 0.9050(2) 0.62855(9) 0.6935(2) 0.0232(5) Uani 1 1 d . . .
H20 H 0.8475 0.6544 0.6567 0.028 Uiso 1 1 calc R . .
C16 C 0.9694(2) 0.56967(8) 0.8629(2) 0.0198(5) Uani 1 1 d . . .
H16 H 0.9553 0.5568 0.9401 0.024 Uiso 1 1 calc R . .
C26 C 0.6135(2) 0.69710(9) 0.9119(2) 0.0237(5) Uani 1 1 d . . .
H26 H 0.5467 0.6715 0.9163 0.028 Uiso 1 1 calc R . .
O1 O 0.58377(16) 0.49863(7) 1.18426(15) 0.0172(3) Uani 1 1 d . . .
Cl3 Cl 0.46308(6) 0.60963(2) 0.66571(5) 0.02193(12) Uani 1 1 d . . .
H1A H 0.569(3) 0.5239(12) 1.223(3) 0.039(9) Uiso 1 1 d . . .
H1B H 0.566(3) 0.4735(12) 1.221(3) 0.044(10) Uiso 1 1 d . . .

loop_
_atom_site_aniso_label
_atom_site_aniso_U_11
_atom_site_aniso_U_22
_atom_site_aniso_U_33
_atom_site_aniso_U_23
_atom_site_aniso_U_13
_atom_site_aniso_U_12
Zn1 0.01161(16) 0.00992(15) 0.01207(17) 0.00105(14) 0.00377(12) 0.00115(12)
Zn2 0.01707(13) 0.01260(12) 0.01261(13) 0.00080(10) 0.00243(9) 0.00089(9)
Cl1 0.0217(3) 0.0131(2) 0.0139(3) 0.0012(2) 0.0032(2) -0.00010(19)
Cl2 0.0137(2) 0.0157(2) 0.0238(3) 0.0033(2) -0.00001(19) 0.00042(19)
N4 0.0125(8) 0.0130(8) 0.0184(10) 0.0008(7) 0.0050(7) -0.0012(7)
N1 0.0189(9) 0.0154(9) 0.0159(10) 0.0019(8) 0.0044(7) 0.0042(7)
C7 0.0185(11) 0.0192(11) 0.0270(14) -0.0047(10) -0.0041(9) 0.0030(9)
N2 0.0161(9) 0.0140(9) 0.0157(10) 0.0000(7) 0.0022(7) 0.0076(7)
C15 0.0139(10) 0.0144(10) 0.0185(12) -0.0046(9) 0.0040(8) -0.0040(8)
N3 0.0175(9) 0.0181(9) 0.0213(11) 0.0008(8) 0.0058(7) -0.0006(7)
C1 0.0160(10) 0.0177(10) 0.0101(10) 0.0009(9) 0.0004(8) 0.0003(8)
C2 0.0116(10) 0.0133(10) 0.0210(12) 0.0014(9) -0.0021(8) 0.0016(8)
C23 0.0245(12) 0.0169(11) 0.0229(13) 0.0036(10) -0.0003(9) -0.0050(9)
C9 0.0205(11) 0.0213(11) 0.0132(11) -0.0019(9) -0.0018(9) 0.0068(9)
C22 0.0145(10) 0.0165(10) 0.0186(12) 0.0033(9) 0.0012(8) -0.0003(8)
C11 0.0208(11) 0.0278(12) 0.0190(12) -0.0056(10) 0.0069(9) -0.0023(9)
C13 0.0165(10) 0.0151(10) 0.0177(12) -0.0025(9) -0.0006(8) 0.0034(8)
C8 0.0172(10) 0.0145(10) 0.0114(11) -0.0027(9) 0.0018(8) 0.0020(8)
C25 0.0219(12) 0.0252(12) 0.0405(16) -0.0052(12) 0.0093(11) 0.0063(10)
C19 0.0386(15) 0.0405(15) 0.0250(14) -0.0087(12) 0.0181(11) -0.0132(12)
C5 0.0212(12) 0.0206(12) 0.0534(19) 0.0162(12) 0.0051(11) -0.0015(10)
C14 0.0136(10) 0.0149(10) 0.0180(12) -0.0024(9) 0.0018(8) 0.0007(8)
C10 0.0153(10) 0.0297(13) 0.0210(13) -0.0065(10) 0.0002(9) 0.0061(9)
C12 0.0226(11) 0.0198(11) 0.0179(12) -0.0002(9) 0.0016(9) -0.0004(9)
C4 0.0215(12) 0.0310(13) 0.0327(15) 0.0131(12) 0.0076(10) 0.0005(10)
C17 0.0189(11) 0.0264(13) 0.0407(17) -0.0145(12) 0.0009(10) 0.0002(10)
C21 0.0174(10) 0.0119(10) 0.0145(11) 0.0004(9) -0.0002(8) 0.0007(8)
C6 0.0180(11) 0.0128(11) 0.0498(18) -0.0025(11) -0.0048(11) 0.0009(9)
C18 0.0229(12) 0.0360(15) 0.0452(18) -0.0248(13) 0.0145(11) -0.0072(11)
C24 0.0324(13) 0.0150(11) 0.0301(15) -0.0035(10) 0.0013(11) 0.0041(10)
C3 0.0172(10) 0.0163(11) 0.0241(13) 0.0013(10) 0.0026(9) 0.0011(8)
C20 0.0255(12) 0.0237(12) 0.0210(13) -0.0004(10) 0.0054(10) -0.0051(9)
C16 0.0190(11) 0.0165(11) 0.0235(13) -0.0054(10) 0.0005(9) 0.0002(8)
C26 0.0173(11) 0.0191(11) 0.0359(15) -0.0034(11) 0.0077(10) -0.0013(9)
O1 0.0239(8) 0.0150(8) 0.0127(8) 0.0005(8) 0.0025(6) 0.0022(7)
Cl3 0.0345(3) 0.0175(3) 0.0145(3) -0.0020(2) 0.0059(2) 0.0011(2)

loop_
_atom_type_symbol
_atom_type_description
_atom_type_scat_dispersion_real
_atom_type_scat_dispersion_imag
_atom_type_scat_source
C C 0.0033 0.0016 'International Tables Vol C Tables 4.2.6.8 and 6.1.1.4'
H H 0.0000 0.0000 'International Tables Vol C Tables 4.2.6.8 and 6.1.1.4'
N N 0.0061 0.0033 'International Tables Vol C Tables 4.2.6.8 and 6.1.1.4'
Cl Cl 0.1484 0.1585 'International Tables Vol C Tables 4.2.6.8 and 6.1.1.4'
Zn Zn 0.2839 1.4301 'International Tables Vol C Tables 4.2.6.8 and 6.1.1.4'
O O 0.0106 0.0060 'International Tables Vol C Tables 4.2.6.8 and 6.1.1.4'

loop_
_geom_angle_atom_site_label_1
_geom_angle_atom_site_label_2
_geom_angle_atom_site_label_3
_geom_angle
_geom_angle_site_symmetry_1
_geom_angle_site_symmetry_3
N1 Zn1 N1 180.00(9) 3_667 .
N3 Zn1 N1 91.37(7) 3_667 3_667
N3 Zn1 N1 88.63(7) . 3_667
N3 Zn1 N1 91.37(7) . .
N3 Zn1 N1 88.63(7) 3_667 .
N3 Zn1 N3 180.0 . 3_667
O1 Zn1 N1 91.44(7) 3_667 .
O1 Zn1 N1 88.57(7) . .
O1 Zn1 N1 88.56(7) 3_667 3_667
O1 Zn1 N1 91.43(7) . 3_667
O1 Zn1 N3 89.72(7) . .
O1 Zn1 N3 90.27(7) 3_667 .
O1 Zn1 N3 89.73(7) 3_667 3_667
O1 Zn1 N3 90.28(7) . 3_667
O1 Zn1 O1 180.00(8) 3_667 .
Cl1 Zn2 Cl2 109.50(2) . 3_666
Cl1 Zn2 Cl2 107.68(2) . .
Cl2 Zn2 Cl2 93.253(18) . 3_666
Cl3 Zn2 Cl1 120.43(2) . .
Cl3 Zn2 Cl2 111.87(2) . .
Cl3 Zn2 Cl2 110.70(2) . 3_666
Zn2 Cl2 Zn2 86.747(18) . 3_666
C14 N4 C15 116.55(17) . .
C14 N4 C21 119.42(17) . .
C21 N4 C15 123.99(17) . .
C1 N1 Zn1 178.25(18) . .
C2 C7 H7 120.6 . .
C6 C7 H7 120.6 . .
C6 C7 C2 118.8(2) . .
C1 N2 C2 117.86(18) . .
C1 N2 C8 117.36(17) . .
C8 N2 C2 123.55(16) . .
C20 C15 N4 119.68(19) . .
C20 C15 C16 121.5(2) . .
C16 C15 N4 118.8(2) . .
C14 N3 Zn1 165.65(18) . .
N1 C1 N2 179.2(2) . .
C7 C2 N2 119.5(2) . .
C3 C2 C7 121.2(2) . .
C3 C2 N2 119.27(19) . .
C22 C23 H23 119.7 . .
C22 C23 C24 120.5(2) . .
C24 C23 H23 119.7 . .
C8 C9 H9 120.5 . .
C10 C9 H9 120.5 . .
C10 C9 C8 119.1(2) . .
C23 C22 H22 120.3 . .
C21 C22 C23 119.4(2) . .
C21 C22 H22 120.3 . .
C10 C11 H11 120.4 . .
C10 C11 C12 119.2(2) . .
C12 C11 H11 120.4 . .
C8 C13 H13 120.5 . .
C12 C13 H13 120.5 . .
C12 C13 C8 119.09(19) . .
C9 C8 N2 120.21(19) . .
C9 C8 C13 120.9(2) . .
C13 C8 N2 118.78(18) . .
C24 C25 H25 119.7 . .
C24 C25 C26 120.7(2) . .
C26 C25 H25 119.7 . .
C18 C19 H19 119.6 . .
C20 C19 H19 119.6 . .
C20 C19 C18 120.9(3) . .
C4 C5 H5 119.8 . .
C6 C5 H5 119.8 . .
C6 C5 C4 120.4(2) . .
N3 C14 N4 178.2(2) . .
C9 C10 H10 119.5 . .
C11 C10 C9 121.0(2) . .
C11 C10 H10 119.5 . .
C11 C12 H12 119.6 . .
C13 C12 C11 120.7(2) . .
C13 C12 H12 119.6 . .
C5 C4 H4 119.9 . .
C5 C4 C3 120.2(2) . .
C3 C4 H4 119.9 . .
C18 C17 H17 120.1 . .
C18 C17 C16 119.9(2) . .
C16 C17 H17 120.1 . .
C22 C21 N4 120.01(18) . .
C22 C21 C26 120.83(19) . .
C26 C21 N4 119.13(18) . .
C7 C6 H6 119.8 . .
C5 C6 C7 120.3(2) . .
C5 C6 H6 119.8 . .
C19 C18 H18 120.0 . .
C17 C18 C19 120.0(2) . .
C17 C18 H18 120.0 . .
C23 C24 H24 120.2 . .
C25 C24 C23 119.6(2) . .
C25 C24 H24 120.2 . .
C2 C3 C4 119.0(2) . .
C2 C3 H3 120.5 . .
C4 C3 H3 120.5 . .
C15 C20 C19 118.6(2) . .
C15 C20 H20 120.7 . .
C19 C20 H20 120.7 . .
C15 C16 C17 119.1(2) . .
C15 C16 H16 120.4 . .
C17 C16 H16 120.4 . .
C25 C26 H26 120.5 . .
C21 C26 C25 119.0(2) . .
C21 C26 H26 120.5 . .
Zn1 O1 H1A 115(2) . .
Zn1 O1 H1B 115(2) . .
H1A O1 H1B 109(3) . .

loop_
_geom_bond_atom_site_label_1
_geom_bond_atom_site_label_2
_geom_bond_distance
_geom_bond_site_symmetry_2
Zn1 N1 2.1261(17) 3_667
Zn1 N1 2.1262(17) .
Zn1 N3 2.1086(18) 3_667
Zn1 N3 2.1086(18) .
Zn1 O1 2.0974(16) 3_667
Zn1 O1 2.0974(16) .
Zn2 Cl1 2.2160(6) .
Zn2 Cl2 2.3585(5) 3_666
Zn2 Cl2 2.3454(5) .
Zn2 Cl3 2.2078(6) .
Cl2 Zn2 2.3585(5) 3_666
N4 C15 1.448(3) .
N4 C14 1.318(3) .
N4 C21 1.443(3) .
N1 C1 1.146(3) .
C7 H7 0.9300 .
C7 C2 1.390(3) .
C7 C6 1.389(3) .
N2 C1 1.327(3) .
N2 C2 1.444(3) .
N2 C8 1.443(3) .
C15 C20 1.377(3) .
C15 C16 1.386(3) .
N3 C14 1.149(3) .
C2 C3 1.382(3) .
C23 H23 0.9300 .
C23 C22 1.384(3) .
C23 C24 1.384(3) .
C9 H9 0.9300 .
C9 C8 1.386(3) .
C9 C10 1.386(3) .
C22 H22 0.9300 .
C22 C21 1.383(3) .
C11 H11 0.9300 .
C11 C10 1.383(3) .
C11 C12 1.389(3) .
C13 H13 0.9300 .
C13 C8 1.389(3) .
C13 C12 1.386(3) .
C25 H25 0.9300 .
C25 C24 1.379(3) .
C25 C26 1.391(3) .
C19 H19 0.9300 .
C19 C18 1.384(4) .
C19 C20 1.382(3) .
C5 H5 0.9300 .
C5 C4 1.381(4) .
C5 C6 1.377(4) .
C10 H10 0.9300 .
C12 H12 0.9300 .
C4 H4 0.9300 .
C4 C3 1.389(3) .
C17 H17 0.9300 .
C17 C18 1.378(4) .
C17 C16 1.391(3) .
C21 C26 1.386(3) .
C6 H6 0.9300 .
C18 H18 0.9300 .
C24 H24 0.9300 .
C3 H3 0.9300 .
C20 H20 0.9300 .
C16 H16 0.9300 .
C26 H26 0.9300 .
O1 H1A 0.79(3) .
O1 H1B 0.79(3) .

loop_
_geom_torsion_atom_site_label_1
_geom_torsion_atom_site_label_2
_geom_torsion_atom_site_label_3
_geom_torsion_atom_site_label_4
_geom_torsion
N4 C15 C20 C19 -178.8(2)
N4 C15 C16 C17 177.70(19)
N4 C21 C26 C25 177.0(2)
C7 C2 C3 C4 0.2(3)
N2 C2 C3 C4 -179.20(18)
C15 N4 C21 C22 -21.4(3)
C15 N4 C21 C26 160.7(2)
C1 N2 C2 C7 148.96(19)
C1 N2 C2 C3 -31.6(3)
C1 N2 C8 C9 143.2(2)
C1 N2 C8 C13 -33.4(3)
C2 C7 C6 C5 1.9(3)
C2 N2 C8 C9 -23.9(3)
C2 N2 C8 C13 159.60(19)
C23 C22 C21 N4 -177.7(2)
C23 C22 C21 C26 0.2(3)
C22 C23 C24 C25 -0.8(4)
C22 C21 C26 C25 -1.0(4)
C8 N2 C2 C7 -44.1(3)
C8 N2 C2 C3 135.4(2)
C8 C9 C10 C11 -0.6(3)
C8 C13 C12 C11 -0.2(3)
C5 C4 C3 C2 1.6(3)
C14 N4 C15 C20 133.5(2)
C14 N4 C15 C16 -44.3(3)
C14 N4 C21 C22 156.2(2)
C14 N4 C21 C26 -21.8(3)
C10 C9 C8 N2 -176.19(19)
C10 C9 C8 C13 0.3(3)
C10 C11 C12 C13 -0.1(3)
C12 C11 C10 C9 0.5(3)
C12 C13 C8 N2 176.59(19)
C12 C13 C8 C9 0.1(3)
C4 C5 C6 C7 -0.2(3)
C21 N4 C15 C20 -48.9(3)
C21 N4 C15 C16 133.3(2)
C6 C7 C2 N2 177.46(18)
C6 C7 C2 C3 -2.0(3)
C6 C5 C4 C3 -1.6(3)
C18 C19 C20 C15 1.2(4)
C18 C17 C16 C15 1.1(3)
C24 C23 C22 C21 0.7(3)
C24 C25 C26 C21 0.9(4)
C20 C15 C16 C17 0.0(3)
C20 C19 C18 C17 -0.2(4)
C16 C15 C20 C19 -1.1(3)
C16 C17 C18 C19 -1.0(4)
C26 C25 C24 C23 0.0(4)
